data_1529275
loop_
_publ_author_name
'Lim, Chang Sung'
'Aleksandrovsky, Aleksandr'
'Molokeev, Maxim'
'Oreshonkov, Alexandr'
'Atuchin, Victor'

_publ_contact_author_address
;
Kirensky Institute of Physics of SB RAS 
Akademgorodok 50-38
660036 Krasnoyarsk
Russia 
;
_publ_contact_author_email msmolokeev@gmail.com
_publ_contact_author_fax +(3912)43-89-23
_publ_contact_author_name 'Molokeev Maxim'
_publ_contact_author_phone +7-950-437-17-72
_publ_section_title
;
 Microwave sol-gel synthesis and upconversion photoluminescence properties
 of CaGd2(WO4)4:Er3+/Yb3+ phosphors with incommensurately modulated
 structure
;
_journal_issue 0
_journal_name_full 'Journal of Solid State Chemistry'
_journal_page_first 160
_journal_paper_doi 10.1016/j.jssc.2015.04.032
_journal_volume 228
_journal_year 2015
_chemical_formula_moiety 'Er0.20 Gd1.80 O16 W4, 4(Ca0.25)'
_chemical_formula_sum 'Ca Er0.2 Gd1.8 O16 W4'
_chemical_formula_weight 1347.94
_space_group_IT_number 15
_symmetry_cell_setting monoclinic
_symmetry_space_group_name_Hall '-C 2yc'
_symmetry_space_group_name_H-M 'C 1 2/c 1'
_cell_angle_alpha 90
_cell_angle_beta 134.2794(20)
_cell_angle_gamma 90
_cell_formula_units_Z 1
_cell_length_a 7.32393(32)
_cell_length_b 11.41202(50)
_cell_length_c 5.21863(25)
_cell_measurement_temperature 300
_cell_volume 312.28(3)
_diffrn_ambient_temperature 300
_diffrn_measurement_device_type
;
D8 ADVANCE Bruker
;
_diffrn_radiation_monochromator none
_diffrn_radiation_probe x-ray
_diffrn_radiation_type
;
 Cu K\a~1~~2~
;
_exptl_absorpt_coefficient_mu 133.759
_exptl_crystal_density_diffrn 7.167864
_pd_char_colour
;
colourless
;
_pd_meas_2theta_range_inc 0.02
_pd_meas_2theta_range_max 110
_pd_meas_2theta_range_min 5
_pd_meas_scan_method step
_pd_proc_ls_pref_orient_corr
;
Anisotropic model of PO. Spherical harmonics 4 ordrer.
 Jarvinen (1993). Application of symmetrized harmonics expansion to correction
of the preferred orientation effect. - J. Appl. Cryst. 26 p525-531.
;
_pd_proc_ls_profile_function PearsonVII
_pd_proc_ls_prof_R_factor 12.153
_pd_proc_ls_prof_wR_expected 11.753
_pd_proc_ls_prof_wR_factor 17.511
_pd_proc_number_of_points 5250
_pd_spec_mount_mode reflection
_refine_ls_goodness_of_fit_all 1.490
_refine_ls_R_I_factor 2.84
_refine_ls_shift/su_max 0.01000
_cod_data_source_file 1529275.cif
_cod_data_source_block 1529275
_cod_depositor_comments 'This cif-file doesn't correspond to publication.'
_cod_original_cell_volume 312.279(27)
_cod_original_sg_symbol_Hall
;
-C 2yc
;
_cod_original_sg_symbol_H-M C2/c
_cod_original_formula_sum
;
Ca Er0.20 Gd1.80 O16 W4
;
_cod_database_code 1529275
_cod_database_fobs_code 1529275

loop_
_symmetry_equiv_pos_as_xyz
'x, y, z'
'-x, -y, -z'
'-x, y, -z+1/2'
'-x+1/2, -y+1/2, -z'
'-x+1/2, y+1/2, -z+1/2'
'x, -y, z+1/2'
'x+1/2, -y+1/2, z+1/2'
'x+1/2, y+1/2, z'

loop_
_atom_site_label
_atom_site_type_symbol
_atom_site_fract_x
_atom_site_fract_y
_atom_site_fract_z
_atom_site_occupancy
_atom_site_B_iso_or_equiv
Ca Ca 0 0.62323(91) 0.25 0.25 0.50(17)
Gd Gd 0 0.62323(91) 0.25 0.45 0.50(17)
Er Er 0 0.62323(91) 0.25 0.05 0.50(17)
W W 0 0.125 0.25 1 0.83(15)
O1 O 0.3413(38) 0.2934(25) 0.8351(54) 1 1.51(42)
O2 O 0.2299(43) 0.0448(23) 0.6509(60) 1 1.51(42)

loop_
_diffrn_radiation_wavelength
_diffrn_radiation_wavelength_wt
1.5406 1.0000
1.5443 0.5000

loop_
_geom_angle_atom_site_label_1
_geom_angle_atom_site_label_2
_geom_angle_atom_site_label_3
_geom_angle
_geom_angle_site_symmetry_1
_geom_angle_site_symmetry_3
O1 Ca O1 69.5(10) 2_566 5_556
O1 Ca O1 133.5(13) 2_566 6_564
O1 Ca O1 74.89(90) 2_566 8_454
O1 Ca O2 153.9(34) 2_566 4_556
O1 Ca O2 101.03(69) 2_566 5_556
O1 Ca O2 72.52(81) 2_566 7_454
O1 Ca O2 95.79(63) 2_566 8_454
O1 Ca O1 78.6(10) 5_556 8_454
O1 Ca O2 125.7(17) 5_556 4_556
O1 Ca O2 72.7(10) 5_556 5_556
O1 Ca O2 125.9(17) 5_556 7_454
O1 Ca O2 150.4(39) 5_556 8_454
O2 Ca O2 68.8(11) 4_556 5_556
O2 Ca O2 81.73(81) 4_556 7_454
O2 Ca O2 78.54(87) 4_556 8_454
O2 Ca O2 136.6(23) 5_556 8_454
O1 Gd O1 69.5(10) 2_566 5_556
O1 Gd O1 133.5(13) 2_566 6_564
O1 Gd O1 74.89(90) 2_566 8_454
O1 Gd O2 153.9(34) 2_566 4_556
O1 Gd O2 101.03(69) 2_566 5_556
O1 Gd O2 72.52(81) 2_566 7_454
O1 Gd O2 95.79(63) 2_566 8_454
O1 Gd O1 78.6(10) 5_556 8_454
O1 Gd O2 125.7(17) 5_556 4_556
O1 Gd O2 72.7(10) 5_556 5_556
O1 Gd O2 125.9(17) 5_556 7_454
O1 Gd O2 150.4(39) 5_556 8_454
O2 Gd O2 68.8(11) 4_556 5_556
O2 Gd O2 81.73(81) 4_556 7_454
O2 Gd O2 78.54(87) 4_556 8_454
O2 Gd O2 136.6(23) 5_556 8_454
O1 Er O1 69.5(10) 2_566 5_556
O1 Er O1 133.5(13) 2_566 6_564
O1 Er O1 74.89(90) 2_566 8_454
O1 Er O2 153.9(34) 2_566 4_556
O1 Er O2 101.03(69) 2_566 5_556
O1 Er O2 72.52(81) 2_566 7_454
O1 Er O2 95.79(63) 2_566 8_454
O1 Er O1 78.6(10) 5_556 8_454
O1 Er O2 125.7(17) 5_556 4_556
O1 Er O2 72.7(10) 5_556 5_556
O1 Er O2 125.9(17) 5_556 7_454
O1 Er O2 150.4(39) 5_556 8_454
O2 Er O2 68.8(11) 4_556 5_556
O2 Er O2 81.73(81) 4_556 7_454
O2 Er O2 78.54(87) 4_556 8_454
O2 Er O2 136.6(23) 5_556 8_454
O1 W O1 116.5(11) 4_556 7_454
O1 W O2 108.6(11) 4_556 1_555
O1 W O2 103.1(10) 4_556 3_555
O2 W O2 117.7(16) 1_555 3_555

loop_
_geom_bond_atom_site_label_1
_geom_bond_atom_site_label_2
_geom_bond_distance
_geom_bond_site_symmetry_2
Ca O1 2.408(14) 2_566
Ca O1 2.509(27) 5_556
Ca O2 2.536(22) 4_556
Ca O2 2.419(23) 5_556
Gd O1 2.408(14) 2_566
Gd O1 2.509(27) 5_556
Gd O2 2.536(22) 4_556
Gd O2 2.419(23) 5_556
Er O1 2.408(14) 2_566
Er O1 2.509(27) 5_556
Er O2 2.536(22) 4_556
Er O2 2.419(23) 5_556
W O1 1.771(17) 4_556
W O2 1.769(23) .
